data_7227533
loop_
_publ_author_name
'Gonz\'alez-Garc\'ia, Cristina'
'Mendiola, M. Antonia'
'Perles, Josefina'
'L\'opez-Torres, Elena'

_publ_section_title
;
 Structural diversity and supramolecular architectures of Zn(ii), Cu(ii)
 and Ni(ii) complexes by selective control of the degree of deprotonation
 of diacetyl bis(4-isopropyl-3-thiosemicarbazone)
;
_journal_issue 7
_journal_name_full CrystEngComm
_journal_page_first 1035
_journal_paper_doi 10.1039/C6CE02488B
_journal_volume 19
_journal_year 2017
_chemical_formula_moiety 'C12 H26 N6 O S2 Zn, 2(N O3)'
_chemical_formula_sum 'C12 H26 N8 O7 S2 Zn'
_chemical_formula_weight 523.90
_chemical_name_systematic
; 
 ? 
;
_space_group_IT_number 14
_symmetry_cell_setting monoclinic
_symmetry_space_group_name_Hall '-P 2yn'
_symmetry_space_group_name_H-M 'P 1 21/n 1'
_atom_sites_solution_hydrogens geom
_atom_sites_solution_primary direct
_atom_sites_solution_secondary difmap
_audit_creation_method SHELXL-97
_audit_update_record
;
2017-01-11 deposited with the CCDC.
2017-01-16 downloaded from the CCDC.
;
_cell_angle_alpha 90.00
_cell_angle_beta 114.0420(10)
_cell_angle_gamma 90.00
_cell_formula_units_Z 4
_cell_length_a 9.8803(2)
_cell_length_b 24.2747(5)
_cell_length_c 10.4047(2)
_cell_measurement_reflns_used 9074
_cell_measurement_temperature 296(2)
_cell_measurement_theta_max 28.27
_cell_measurement_theta_min 2.30
_cell_volume 2278.99(8)
_computing_cell_refinement 'Bruker SAINT'
_computing_data_collection 'Bruker APEX2'
_computing_data_reduction 'Bruker SAINT'
_computing_molecular_graphics 'Bruker SHELXTL'
_computing_publication_material 'Bruker SHELXTL'
_computing_structure_refinement 'SHELXL-97 (Sheldrick, 1997)'
_computing_structure_solution 'SHELXS-97 (Sheldrick, 1990)'
_diffrn_ambient_temperature 296(2)
_diffrn_measured_fraction_theta_full 0.998
_diffrn_measured_fraction_theta_max 0.998
_diffrn_measurement_device_type 'Bruker APEX-II CCD'
_diffrn_measurement_method '\f and \w scans'
_diffrn_radiation_monochromator graphite
_diffrn_radiation_source 'fine-focus sealed tube'
_diffrn_radiation_type MoK\a
_diffrn_radiation_wavelength 0.71073
_diffrn_reflns_av_R_equivalents 0.0290
_diffrn_reflns_av_sigmaI/netI 0.0189
_diffrn_reflns_limit_h_max 13
_diffrn_reflns_limit_h_min -13
_diffrn_reflns_limit_k_max 32
_diffrn_reflns_limit_k_min -32
_diffrn_reflns_limit_l_max 13
_diffrn_reflns_limit_l_min -13
_diffrn_reflns_number 35905
_diffrn_reflns_theta_full 28.29
_diffrn_reflns_theta_max 28.29
_diffrn_reflns_theta_min 1.68
_exptl_absorpt_coefficient_mu 1.310
_exptl_absorpt_correction_T_max 0.763
_exptl_absorpt_correction_T_min 0.599
_exptl_absorpt_correction_type multi-scan
_exptl_crystal_colour yellow
_exptl_crystal_density_diffrn 1.527
_exptl_crystal_density_method 'not measured'
_exptl_crystal_description prismatic
_exptl_crystal_F_000 1088
_exptl_crystal_size_max 0.40
_exptl_crystal_size_mid 0.35
_exptl_crystal_size_min 0.21
_refine_diff_density_max 0.673
_refine_diff_density_min -0.319
_refine_diff_density_rms 0.104
_refine_ls_extinction_method none
_refine_ls_goodness_of_fit_ref 1.098
_refine_ls_hydrogen_treatment mixed
_refine_ls_matrix_type full
_refine_ls_number_parameters 309
_refine_ls_number_reflns 5652
_refine_ls_number_restraints 0
_refine_ls_restrained_S_all 1.098
_refine_ls_R_factor_all 0.0413
_refine_ls_R_factor_gt 0.0306
_refine_ls_shift/su_max 0.000
_refine_ls_shift/su_mean 0.000
_refine_ls_structure_factor_coef Fsqd
_refine_ls_weighting_details 'calc w=1/[\s^2^(Fo^2^)+(0.0556P)^2^+0.5697P] where P=(Fo^2^+2Fc^2^)/3'
_refine_ls_weighting_scheme calc
_refine_ls_wR_factor_gt 0.0841
_refine_ls_wR_factor_ref 0.0966
_reflns_number_gt 4737
_reflns_number_total 5652
_reflns_threshold_expression >2sigma(I)
_cod_data_source_file c6ce02488b2.cif
_cod_data_source_block 1
_cod_depositor_comments
;
The following automatic conversions were performed:

'_symmetry_cell_setting' value 'Monoclinic' changed to 'monoclinic'
according to
/usr/data/users/saulius/crontab/automatic-downloads/rss-feeds/RSC/lib/dictionaries/cif_core.dic
dictionary named 'cif_core.dic' version 2.4.2 from 2011-04-26.

Automatic conversion script
Id: cif_fix_values 4268 2015-11-12 08:31:59Z antanas 

 Adding full bibliography for 7227533--7227538.cif.
;
_cod_original_sg_symbol_H-M P2(1)/n
_cod_database_code 7227533

loop_
_symmetry_equiv_pos_as_xyz
'x, y, z'
'-x+1/2, y+1/2, -z+1/2'
'-x, -y, -z'
'x-1/2, -y-1/2, z-1/2'

loop_
_atom_site_label
_atom_site_type_symbol
_atom_site_fract_x
_atom_site_fract_y
_atom_site_fract_z
_atom_site_U_iso_or_equiv
_atom_site_adp_type
_atom_site_occupancy
_atom_site_symmetry_multiplicity
_atom_site_calc_flag
_atom_site_refinement_flags
Zn1 Zn 0.00371(2) 0.075073(9) 0.16533(2) 0.03233(8) Uani 1 1 d .
C1 C -0.2029(2) 0.15738(8) -0.05050(19) 0.0343(4) Uani 1 1 d .
C2 C 0.1447(2) 0.11163(7) -0.02571(18) 0.0316(3) Uani 1 1 d .
C3 C 0.2389(2) 0.06420(7) 0.05435(18) 0.0316(4) Uani 1 1 d .
C4 C 0.1875(2) -0.02784(7) 0.29405(19) 0.0356(4) Uani 1 1 d .
C5 C 0.1826(2) 0.14310(9) -0.1300(2) 0.0455(5) Uani 1 1 d .
H5A H 0.0951 0.1607 -0.1966 0.068 Uiso 1 1 calc R
H5B H 0.2212 0.1183 -0.1786 0.068 Uiso 1 1 calc R
H5C H 0.2557 0.1705 -0.0818 0.068 Uiso 1 1 calc R
C6 C 0.3721(2) 0.04732(9) 0.0307(2) 0.0443(5) Uani 1 1 d .
H6A H 0.4474 0.0750 0.0677 0.067 Uiso 1 1 calc R
H6B H 0.3456 0.0431 -0.0684 0.067 Uiso 1 1 calc R
H6C H 0.4090 0.0130 0.0775 0.067 Uiso 1 1 calc R
C7 C -0.4516(2) 0.20059(9) -0.1279(3) 0.0474(5) Uani 1 1 d .
C8 C -0.5518(3) 0.21987(15) -0.2751(3) 0.0801(9) Uani 1 1 d .
H8A H -0.5225 0.2562 -0.2904 0.120 Uiso 1 1 calc R
H8B H -0.6526 0.2207 -0.2848 0.120 Uiso 1 1 calc R
H8C H -0.5434 0.1950 -0.3432 0.120 Uiso 1 1 calc R
C9 C -0.4528(3) 0.23918(13) -0.0150(3) 0.0719(8) Uani 1 1 d .
H9A H -0.3922 0.2243 0.0758 0.108 Uiso 1 1 calc R
H9B H -0.5526 0.2435 -0.0231 0.108 Uiso 1 1 calc R
H9C H -0.4145 0.2744 -0.0259 0.108 Uiso 1 1 calc R
C10 C 0.2146(3) -0.10001(10) 0.4717(3) 0.0545(6) Uani 1 1 d .
C11 C 0.2730(6) -0.07202(14) 0.6139(3) 0.0999(14) Uani 1 1 d .
H11A H 0.3789 -0.0692 0.6498 0.150 Uiso 1 1 calc R
H11B H 0.2463 -0.0933 0.6779 0.150 Uiso 1 1 calc R
H11C H 0.2308 -0.0358 0.6044 0.150 Uiso 1 1 calc R
C12 C 0.2745(4) -0.15837(11) 0.4820(3) 0.0793(9) Uani 1 1 d .
H12A H 0.2322 -0.1755 0.3910 0.119 Uiso 1 1 calc R
H12B H 0.2488 -0.1792 0.5472 0.119 Uiso 1 1 calc R
H12C H 0.3804 -0.1572 0.5143 0.119 Uiso 1 1 calc R
H1 H -0.274(3) 0.2175(11) -0.161(3) 0.051(7) Uiso 1 1 d .
H2 H -0.056(2) 0.1872(9) -0.109(2) 0.038(5) Uiso 1 1 d .
H5 H 0.336(3) -0.0148(10) 0.223(2) 0.040(6) Uiso 1 1 d .
H6 H 0.360(3) -0.0730(10) 0.389(3) 0.055(8) Uiso 1 1 d .
H7 H -0.481(3) 0.1620(10) -0.112(2) 0.045(6) Uiso 1 1 d .
H10 H 0.114(4) -0.0990(14) 0.432(3) 0.083(10) Uiso 1 1 d .
H1A H 0.152(3) 0.1121(13) 0.403(3) 0.067(9) Uiso 1 1 d .
H1B H 0.169(3) 0.1475(12) 0.312(3) 0.053(8) Uiso 1 1 d .
N1 N -0.30035(19) 0.19532(8) -0.1208(2) 0.0436(4) Uani 1 1 d .
N2 N -0.07111(17) 0.15994(7) -0.06354(17) 0.0362(3) Uani 1 1 d .
N3 N 0.03205(16) 0.12029(6) 0.00255(15) 0.0317(3) Uani 1 1 d .
N4 N 0.19007(17) 0.04083(6) 0.13758(15) 0.0336(3) Uani 1 1 d .
N5 N 0.2571(2) -0.00312(7) 0.21958(17) 0.0385(4) Uani 1 1 d .
N6 N 0.2622(2) -0.06836(8) 0.3770(2) 0.0471(4) Uani 1 1 d .
N7 N 0.3866(2) 0.20774(7) 0.25029(19) 0.0482(4) Uani 1 1 d .
N8 N 0.3790(2) 0.07314(8) 0.6200(2) 0.0514(5) Uani 1 1 d .
O1 O 0.11495(19) 0.12745(7) 0.32392(17) 0.0455(3) Uani 1 1 d .
O2 O 0.2674(3) 0.21028(8) 0.2635(3) 0.0906(8) Uani 1 1 d .
O3 O 0.4163(2) 0.16669(7) 0.1993(2) 0.0730(5) Uani 1 1 d .
O4 O 0.4714(2) 0.24810(7) 0.2861(2) 0.0650(5) Uani 1 1 d .
O5 O 0.4200(3) 0.07504(12) 0.5253(2) 0.0934(8) Uani 1 1 d .
O6 O 0.2508(2) 0.08678(10) 0.5971(2) 0.0728(5) Uani 1 1 d .
O7 O 0.4649(2) 0.05712(10) 0.74012(18) 0.0725(5) Uani 1 1 d .
S1 S -0.24036(5) 0.10800(2) 0.04739(6) 0.04357(13) Uani 1 1 d .
S2 S 0.01536(6) -0.00904(2) 0.28005(6) 0.04199(13) Uani 1 1 d .

loop_
_atom_site_aniso_label
_atom_site_aniso_U_11
_atom_site_aniso_U_22
_atom_site_aniso_U_33
_atom_site_aniso_U_23
_atom_site_aniso_U_13
_atom_site_aniso_U_12
Zn1 0.03302(13) 0.03376(13) 0.03277(12) 0.00404(8) 0.01602(9) 0.00237(8)
C1 0.0326(9) 0.0366(9) 0.0342(8) 0.0028(7) 0.0141(7) 0.0006(7)
C2 0.0324(9) 0.0315(8) 0.0331(8) 0.0010(7) 0.0156(7) -0.0007(7)
C3 0.0319(9) 0.0332(9) 0.0320(8) -0.0005(7) 0.0153(7) 0.0012(7)
C4 0.0430(10) 0.0309(8) 0.0332(8) 0.0015(7) 0.0160(8) 0.0011(7)
C5 0.0459(11) 0.0465(11) 0.0538(11) 0.0161(9) 0.0303(10) 0.0059(9)
C6 0.0423(11) 0.0484(12) 0.0522(11) 0.0106(9) 0.0293(10) 0.0109(9)
C7 0.0302(10) 0.0448(11) 0.0667(13) 0.0106(10) 0.0192(10) 0.0036(8)
C8 0.0441(14) 0.092(2) 0.085(2) 0.0280(17) 0.0070(14) 0.0100(14)
C9 0.0596(16) 0.0738(18) 0.098(2) -0.0072(16) 0.0476(16) 0.0003(13)
C10 0.0590(15) 0.0511(13) 0.0541(13) 0.0229(11) 0.0238(12) 0.0020(11)
C11 0.179(4) 0.077(2) 0.0678(19) 0.0077(15) 0.075(3) 0.010(2)
C12 0.112(3) 0.0469(14) 0.0690(17) 0.0170(13) 0.0268(17) -0.0014(15)
N1 0.0344(9) 0.0419(9) 0.0582(10) 0.0163(8) 0.0226(8) 0.0073(7)
N2 0.0337(8) 0.0360(8) 0.0426(8) 0.0133(7) 0.0194(7) 0.0069(6)
N3 0.0317(7) 0.0310(7) 0.0337(7) 0.0052(6) 0.0146(6) 0.0028(6)
N4 0.0373(8) 0.0324(7) 0.0338(7) 0.0054(6) 0.0171(7) 0.0056(6)
N5 0.0425(9) 0.0378(8) 0.0415(8) 0.0111(7) 0.0236(8) 0.0117(7)
N6 0.0506(11) 0.0470(10) 0.0477(10) 0.0175(8) 0.0242(9) 0.0094(8)
N7 0.0554(11) 0.0353(9) 0.0514(10) -0.0071(7) 0.0193(9) -0.0011(8)
N8 0.0443(11) 0.0548(11) 0.0497(11) -0.0014(8) 0.0137(9) 0.0058(8)
O1 0.0491(9) 0.0430(8) 0.0409(8) -0.0028(6) 0.0148(7) -0.0023(7)
O2 0.0884(15) 0.0496(10) 0.167(2) -0.0336(12) 0.0860(16) -0.0201(10)
O3 0.0791(13) 0.0501(10) 0.0899(13) -0.0316(9) 0.0345(11) -0.0035(9)
O4 0.0662(11) 0.0460(9) 0.0900(13) -0.0266(9) 0.0391(10) -0.0147(8)
O5 0.0655(13) 0.159(3) 0.0568(11) 0.0247(12) 0.0261(11) 0.0290(14)
O6 0.0500(10) 0.1071(16) 0.0594(11) 0.0050(10) 0.0204(9) 0.0141(10)
O7 0.0636(12) 0.1000(15) 0.0457(9) 0.0124(10) 0.0138(9) 0.0254(11)
S1 0.0309(2) 0.0518(3) 0.0500(3) 0.0183(2) 0.0185(2) 0.0024(2)
S2 0.0414(3) 0.0380(2) 0.0512(3) 0.0105(2) 0.0236(2) 0.0002(2)

loop_
_atom_type_symbol
_atom_type_description
_atom_type_scat_dispersion_real
_atom_type_scat_dispersion_imag
_atom_type_scat_source
C C 0.0033 0.0016 'International Tables Vol C Tables 4.2.6.8 and 6.1.1.4'
H H 0.0000 0.0000 'International Tables Vol C Tables 4.2.6.8 and 6.1.1.4'
N N 0.0061 0.0033 'International Tables Vol C Tables 4.2.6.8 and 6.1.1.4'
O O 0.0106 0.0060 'International Tables Vol C Tables 4.2.6.8 and 6.1.1.4'
S S 0.1246 0.1234 'International Tables Vol C Tables 4.2.6.8 and 6.1.1.4'
Zn Zn 0.2839 1.4301 'International Tables Vol C Tables 4.2.6.8 and 6.1.1.4'

loop_
_geom_angle_atom_site_label_1
_geom_angle_atom_site_label_2
_geom_angle_atom_site_label_3
_geom_angle
O1 Zn1 N3 96.97(7)
O1 Zn1 N4 98.21(6)
N3 Zn1 N4 72.21(6)
O1 Zn1 S2 103.60(5)
N3 Zn1 S2 149.15(4)
N4 Zn1 S2 82.20(4)
O1 Zn1 S1 108.25(5)
N3 Zn1 S1 81.33(4)
N4 Zn1 S1 144.53(4)
S2 Zn1 S1 112.849(19)
N1 C1 N2 115.10(16)
N1 C1 S1 122.31(14)
N2 C1 S1 122.58(14)
N3 C2 C5 125.56(17)
N3 C2 C3 113.51(15)
C5 C2 C3 120.90(16)
N4 C3 C6 126.15(17)
N4 C3 C2 113.31(15)
C6 C3 C2 120.53(16)
N6 C4 N5 114.95(18)
N6 C4 S2 121.81(15)
N5 C4 S2 123.23(14)
C2 C5 H5A 109.5
C2 C5 H5B 109.5
H5A C5 H5B 109.5
C2 C5 H5C 109.5
H5A C5 H5C 109.5
H5B C5 H5C 109.5
C3 C6 H6A 109.5
C3 C6 H6B 109.5
H6A C6 H6B 109.5
C3 C6 H6C 109.5
H6A C6 H6C 109.5
H6B C6 H6C 109.5
N1 C7 C9 110.2(2)
N1 C7 C8 108.0(2)
C9 C7 C8 112.7(2)
N1 C7 H7 105.1(13)
C9 C7 H7 110.6(13)
C8 C7 H7 110.0(14)
C7 C8 H8A 109.5
C7 C8 H8B 109.5
H8A C8 H8B 109.5
C7 C8 H8C 109.5
H8A C8 H8C 109.5
H8B C8 H8C 109.5
C7 C9 H9A 109.5
C7 C9 H9B 109.5
H9A C9 H9B 109.5
C7 C9 H9C 109.5
H9A C9 H9C 109.5
H9B C9 H9C 109.5
N6 C10 C11 108.8(2)
N6 C10 C12 108.2(2)
C11 C10 C12 111.5(2)
N6 C10 H10 106(2)
C11 C10 H10 110(2)
C12 C10 H10 112(2)
C10 C11 H11A 109.5
C10 C11 H11B 109.5
H11A C11 H11B 109.5
C10 C11 H11C 109.5
H11A C11 H11C 109.5
H11B C11 H11C 109.5
C10 C12 H12A 109.5
C10 C12 H12B 109.5
H12A C12 H12B 109.5
C10 C12 H12C 109.5
H12A C12 H12C 109.5
H12B C12 H12C 109.5
C1 N1 C7 125.90(18)
C1 N1 H1 116.5(19)
C7 N1 H1 117.6(19)
C1 N2 N3 117.66(15)
C1 N2 H2 118.2(15)
N3 N2 H2 124.0(15)
C2 N3 N2 122.73(15)
C2 N3 Zn1 120.43(12)
N2 N3 Zn1 116.77(11)
C3 N4 N5 123.39(16)
C3 N4 Zn1 119.95(12)
N5 N4 Zn1 116.48(11)
N4 N5 C4 118.13(16)
N4 N5 H5 121.1(16)
C4 N5 H5 120.8(16)
C4 N6 C10 125.6(2)
C4 N6 H6 116.8(16)
C10 N6 H6 116.6(16)
O3 N7 O2 119.8(2)
O3 N7 O4 121.4(2)
O2 N7 O4 118.81(18)
O5 N8 O6 119.3(2)
O5 N8 O7 120.6(2)
O6 N8 O7 120.1(2)
Zn1 O1 H1A 113(2)
Zn1 O1 H1B 116(2)
H1A O1 H1B 112(3)
C1 S1 Zn1 97.14(6)
C4 S2 Zn1 96.70(6)

loop_
_geom_bond_atom_site_label_1
_geom_bond_atom_site_label_2
_geom_bond_distance
Zn1 O1 2.0173(15)
Zn1 N3 2.1303(14)
Zn1 N4 2.1443(15)
Zn1 S2 2.3441(5)
Zn1 S1 2.3556(5)
C1 N1 1.318(2)
C1 N2 1.365(2)
C1 S1 1.7083(18)
C2 N3 1.280(2)
C2 C5 1.494(2)
C2 C3 1.501(2)
C3 N4 1.282(2)
C3 C6 1.492(2)
C4 N6 1.319(3)
C4 N5 1.367(2)
C4 S2 1.709(2)
C5 H5A 0.9600
C5 H5B 0.9600
C5 H5C 0.9600
C6 H6A 0.9600
C6 H6B 0.9600
C6 H6C 0.9600
C7 N1 1.471(3)
C7 C9 1.506(4)
C7 C8 1.520(3)
C7 H7 1.01(2)
C8 H8A 0.9600
C8 H8B 0.9600
C8 H8C 0.9600
C9 H9A 0.9600
C9 H9B 0.9600
C9 H9C 0.9600
C10 N6 1.470(3)
C10 C11 1.513(4)
C10 C12 1.522(4)
C10 H10 0.91(3)
C11 H11A 0.9600
C11 H11B 0.9600
C11 H11C 0.9600
C12 H12A 0.9600
C12 H12B 0.9600
C12 H12C 0.9600
N1 H1 0.79(3)
N2 N3 1.366(2)
N2 H2 0.86(2)
N4 N5 1.358(2)
N5 H5 0.81(2)
N6 H6 0.93(3)
N7 O3 1.220(2)
N7 O2 1.241(3)
N7 O4 1.244(2)
N8 O5 1.210(3)
N8 O6 1.234(3)
N8 O7 1.253(3)
O1 H1A 0.84(3)
O1 H1B 0.77(3)

loop_
_geom_hbond_atom_site_label_D
_geom_hbond_atom_site_label_H
_geom_hbond_atom_site_label_A
_geom_hbond_distance_DH
_geom_hbond_distance_HA
_geom_hbond_distance_DA
_geom_hbond_angle_DHA
_geom_hbond_site_symmetry_A
N1 H1 O2 0.79(3) 2.03(3) 2.794(3) 163(3) 4_565
N2 H2 O4 0.86(2) 2.00(2) 2.854(2) 178(2) 4_565
N6 H6 O5 0.93(3) 1.99(3) 2.884(3) 162(2) 3_656
N5 H5 O7 0.81(2) 2.11(2) 2.915(3) 169(2) 3_656
O1 H1B O2 0.77(3) 1.98(3) 2.735(3) 166(3) .
O1 H1A O6 0.84(3) 1.95(3) 2.783(3) 172(3) .
